data_7061928
loop_
_publ_author_name
'Chen, Jianbang'
'Zhang, Jie'
'Zhu, Aixin'
'Huang, Xuchu'

_publ_section_title
;
 Li7SrScB12O24 and Li7Ba0.6Ca0.4ScB12O24: two new quaternary rare-earth
 borates with short UV cutoff edges
;
_journal_issue 41
_journal_name_full 'New Journal of Chemistry'
_journal_page_first 19629
_journal_page_last 19632
_journal_paper_doi 10.1039/D2NJ04448J
_journal_volume 46
_journal_year 2022
_chemical_formula_moiety 'B12 Li7 O24 Sc1 Sr1'
_chemical_formula_sum 'B12 Li7 O24 Sc Sr'
_chemical_formula_weight 694.88
_space_group_crystal_system trigonal
_space_group_IT_number 148
_space_group_name_Hall '-R 3'
_space_group_name_H-M_alt 'R -3 :H'
_atom_sites_solution_primary iterative
_audit_creation_date 2022-06-11
_audit_creation_method
;
Olex2 1.5-alpha
(compiled 2021.08.20 svn.r13c46975 for OlexSys, GUI svn.r6392)
;
_audit_update_record
;
2022-09-15 deposited with the CCDC.	2022-09-22 downloaded from the CCDC.
;
_cell_angle_alpha 90
_cell_angle_beta 90
_cell_angle_gamma 120
_cell_formula_units_Z 3
_cell_length_a 14.8742(11)
_cell_length_b 14.8742(11)
_cell_length_c 6.5524(9)
_cell_measurement_reflns_used 4711
_cell_measurement_temperature 339.0
_cell_measurement_theta_max 27.43
_cell_measurement_theta_min 2.74
_cell_volume 1255.4(2)
_computing_cell_refinement 'SAINT V8.40B (?, 2016)'
_computing_data_reduction 'SAINT V8.40B (?, 2016)'
_computing_molecular_graphics 'Olex2 1.5-alpha (Dolomanov et al., 2009)'
_computing_publication_material 'Olex2 1.5-alpha (Dolomanov et al., 2009)'
_computing_structure_refinement 'XL  (Sheldrick, 2008)'
_computing_structure_solution 'olex2.solve 1.5-alpha (Bourhis et al., 2015)'
_diffrn_ambient_temperature 339.00
_diffrn_measured_fraction_theta_full 0.981
_diffrn_measured_fraction_theta_max 0.984
_diffrn_measurement_device_type 'Bruker APEX-II CCD'
_diffrn_measurement_method '\f and \w scans'
_diffrn_radiation_type MoK\a
_diffrn_radiation_wavelength 0.71073
_diffrn_reflns_av_R_equivalents 0.0706
_diffrn_reflns_av_unetI/netI 0.0490
_diffrn_reflns_Laue_measured_fraction_full 0.981
_diffrn_reflns_Laue_measured_fraction_max 0.984
_diffrn_reflns_limit_h_max 18
_diffrn_reflns_limit_h_min -19
_diffrn_reflns_limit_k_max 18
_diffrn_reflns_limit_k_min -18
_diffrn_reflns_limit_l_max 8
_diffrn_reflns_limit_l_min -8
_diffrn_reflns_number 3114
_diffrn_reflns_point_group_measured_fraction_full 0.981
_diffrn_reflns_point_group_measured_fraction_max 0.984
_diffrn_reflns_theta_full 25.242
_diffrn_reflns_theta_max 27.439
_diffrn_reflns_theta_min 3.488
_exptl_absorpt_coefficient_mu 3.736
_exptl_absorpt_correction_T_max 0.7455
_exptl_absorpt_correction_T_min 0.5934
_exptl_absorpt_correction_type none
_exptl_absorpt_process_details
;
SADABS-2016/2 (Bruker,2016/2) was used for absorption correction.
wR2(int) was 0.1128 before and 0.0581 after correction.
The Ratio of minimum to maximum transmission is 0.7960.
The \l/2 correction factor is Not present.
;
_exptl_crystal_colour 'clear light colourless'
_exptl_crystal_colour_lustre clear
_exptl_crystal_colour_modifier light
_exptl_crystal_colour_primary colourless
_exptl_crystal_density_diffrn 2.757
_exptl_crystal_description block
_exptl_crystal_F_000 996
_refine_diff_density_max 0.509
_refine_diff_density_min -0.697
_refine_diff_density_rms 0.117
_refine_ls_extinction_method none
_refine_ls_goodness_of_fit_ref 1.121
_refine_ls_hydrogen_treatment undef
_refine_ls_matrix_type full
_refine_ls_number_parameters 77
_refine_ls_number_reflns 635
_refine_ls_number_restraints 6
_refine_ls_restrained_S_all 1.115
_refine_ls_R_factor_all 0.0480
_refine_ls_R_factor_gt 0.0413
_refine_ls_shift/su_max 0.000
_refine_ls_shift/su_mean 0.000
_refine_ls_structure_factor_coef Fsqd
_refine_ls_weighting_details 'w=1/[\s^2^(Fo^2^)+15.5545P] where P=(Fo^2^+2Fc^2^)/3'
_refine_ls_weighting_scheme calc
_refine_ls_wR_factor_gt 0.0883
_refine_ls_wR_factor_ref 0.0924
_reflns_Friedel_coverage 0.000
_reflns_number_gt 559
_reflns_number_total 635
_reflns_threshold_expression 'I > 2\s(I)'
_cod_data_source_file d2nj04448j2.cif
_cod_data_source_block 66666
_cod_depositor_comments 'Adding full bibliography for 7061927--7061928.cif.'
_cod_original_cell_volume 1255.4(3)
_cod_original_sg_symbol_H-M 'R -3'
_cod_database_code 7061928
_shelx_shelxl_version_number 2016/6
_shelx_space_group_comment
;
The symmetry employed for this shelxl refinement is uniquely defined
by the following loop, which should always be used as a source of
symmetry information in preference to the above space-group names.
They are only intended as comments.
;
_olex2_refinement_description
;
1. Uiso/Uaniso restraints and constraints
Uanis(Li1) \\sim Ueq: with sigma of 0.001 and sigma for terminal atoms of 0.002
2. Others
 Fixed Sof: Li1(0.16667)
;
_olex2_submission_special_instructions 'No special instructions were received'

loop_
_space_group_symop_operation_xyz
'x, y, z'
'-y, x-y, z'
'-x+y, -x, z'
'x+2/3, y+1/3, z+1/3'
'-y+2/3, x-y+1/3, z+1/3'
'-x+y+2/3, -x+1/3, z+1/3'
'x+1/3, y+2/3, z+2/3'
'-y+1/3, x-y+2/3, z+2/3'
'-x+y+1/3, -x+2/3, z+2/3'
'-x, -y, -z'
'y, -x+y, -z'
'x-y, x, -z'
'-x+2/3, -y+1/3, -z+1/3'
'y+2/3, -x+y+1/3, -z+1/3'
'x-y+2/3, x+1/3, -z+1/3'
'-x+1/3, -y+2/3, -z+2/3'
'y+1/3, -x+y+2/3, -z+2/3'
'x-y+1/3, x+2/3, -z+2/3'

loop_
_atom_site_label
_atom_site_type_symbol
_atom_site_fract_x
_atom_site_fract_y
_atom_site_fract_z
_atom_site_U_iso_or_equiv
_atom_site_adp_type
_atom_site_occupancy
_atom_site_site_symmetry_order
_atom_site_calc_flag
_atom_site_refinement_flags_posn
_atom_site_refinement_flags_adp
_atom_site_refinement_flags_occupancy
_atom_site_disorder_assembly
_atom_site_disorder_group
Sr1 Sr 0.333333 0.666667 0.666667 0.0225(3) Uani 1 6 d S T P . .
Sc1 Sc 0.333333 0.666667 0.166667 0.0048(3) Uani 1 6 d S T P . .
O1 O 0.03787(18) 0.36944(18) 0.8035(4) 0.0074(5) Uani 1 1 d . . . . .
O2 O 0.14552(19) 0.46168(19) 0.5180(4) 0.0113(5) Uani 1 1 d . . . . .
O3 O 0.20600(18) 0.62182(18) 0.3561(4) 0.0081(5) Uani 1 1 d . . . . .
O4 O 0.05246(19) 0.47410(18) 0.2302(4) 0.0102(5) Uani 1 1 d . . . . .
B1 B 0.0559(3) 0.3614(3) 0.5904(6) 0.0081(7) Uani 1 1 d . . . . .
B2 B 0.1331(3) 0.5199(3) 0.3679(6) 0.0081(7) Uani 1 1 d . . . . .
Li1 Li 0.124(3) 0.410(3) 1.050(6) 0.009(6) Uani 0.1667 1 d . U P . .
Li2 Li 0.1024(7) 0.4995(6) 0.9297(14) 0.0325(19) Uani 1 1 d . . . . .

loop_
_atom_site_aniso_label
_atom_site_aniso_U_11
_atom_site_aniso_U_22
_atom_site_aniso_U_33
_atom_site_aniso_U_23
_atom_site_aniso_U_13
_atom_site_aniso_U_12
Sr1 0.0301(4) 0.0301(4) 0.0074(5) 0.000 0.000 0.0151(2)
Sc1 0.0049(5) 0.0049(5) 0.0046(7) 0.000 0.000 0.0025(2)
O1 0.0106(12) 0.0053(11) 0.0062(12) 0.0005(8) 0.0009(9) 0.0039(10)
O2 0.0079(12) 0.0108(12) 0.0104(13) 0.0049(10) -0.0011(9) 0.0010(10)
O3 0.0076(11) 0.0063(11) 0.0097(12) 0.0003(9) 0.0039(9) 0.0029(10)
O4 0.0126(12) 0.0058(12) 0.0097(12) 0.0016(9) -0.0019(10) 0.0027(10)
B1 0.0092(18) 0.0044(16) 0.0081(18) 0.0024(13) 0.0004(14) 0.0015(14)
B2 0.0062(17) 0.0072(17) 0.0092(18) -0.0001(14) 0.0036(14) 0.0022(14)
Li1 0.009(6) 0.009(6) 0.009(6) 0.0000(11) 0.0000(11) 0.005(3)
Li2 0.032(4) 0.021(4) 0.038(5) -0.008(3) 0.010(4) 0.009(3)

loop_
_atom_type_symbol
_atom_type_description
_atom_type_scat_dispersion_real
_atom_type_scat_dispersion_imag
_atom_type_scat_source
B B 0.0013 0.0007 'International Tables Vol C Tables 4.2.6.8 and 6.1.1.4'
Li Li -0.0003 0.0001 'International Tables Vol C Tables 4.2.6.8 and 6.1.1.4'
O O 0.0106 0.0060 'International Tables Vol C Tables 4.2.6.8 and 6.1.1.4'
Sc Sc 0.2519 0.3716 'International Tables Vol C Tables 4.2.6.8 and 6.1.1.4'
Sr Sr -1.5307 3.2498 'International Tables Vol C Tables 4.2.6.8 and 6.1.1.4'

loop_
_geom_angle_atom_site_label_1
_geom_angle_atom_site_label_2
_geom_angle_atom_site_label_3
_geom_angle
_geom_angle_site_symmetry_1
_geom_angle_site_symmetry_3
_geom_angle_publ_flag
O2 Sr1 O2 180.0 3_565 15_556 ?
O2 Sr1 O2 110.53(4) 13_566 14_456 ?
O2 Sr1 O2 69.47(4) 13_566 2_665 ?
O2 Sr1 O2 110.53(4) 15_556 14_456 ?
O2 Sr1 O2 110.53(4) 3_565 2_665 ?
O2 Sr1 O2 69.47(4) 15_556 2_665 ?
O2 Sr1 O2 110.53(4) . 2_665 ?
O2 Sr1 O2 69.46(4) 3_565 13_566 ?
O2 Sr1 O2 110.53(4) 3_565 . ?
O2 Sr1 O2 69.47(4) . 14_456 ?
O2 Sr1 O2 69.47(4) 15_556 . ?
O2 Sr1 O2 110.54(4) 15_556 13_566 ?
O2 Sr1 O2 180.00(8) 13_566 . ?
O2 Sr1 O2 69.47(4) 3_565 14_456 ?
O2 Sr1 O2 180.0 14_456 2_665 ?
O3 Sr1 O2 112.93(7) 14_456 . ?
O3 Sr1 O2 67.06(7) 14_456 13_566 ?
O3 Sr1 O2 67.07(7) 3_565 2_665 ?
O3 Sr1 O2 109.47(7) 3_565 . ?
O3 Sr1 O2 47.46(7) 15_556 15_556 ?
O3 Sr1 O2 132.54(7) 15_556 3_565 ?
O3 Sr1 O2 70.54(7) 2_665 15_556 ?
O3 Sr1 O2 132.55(7) 13_566 . ?
O3 Sr1 O2 70.53(7) 15_556 . ?
O3 Sr1 O2 67.07(7) 2_665 . ?
O3 Sr1 O2 47.45(7) 3_565 3_565 ?
O3 Sr1 O2 112.93(7) 13_566 3_565 ?
O3 Sr1 O2 47.46(7) . . ?
O3 Sr1 O2 47.46(7) 2_665 2_665 ?
O3 Sr1 O2 67.07(7) . 3_565 ?
O3 Sr1 O2 112.93(7) 3_565 14_456 ?
O3 Sr1 O2 70.53(7) 3_565 13_566 ?
O3 Sr1 O2 109.46(7) 13_566 14_456 ?
O3 Sr1 O2 132.54(7) . 13_566 ?
O3 Sr1 O2 132.55(7) 3_565 15_556 ?
O3 Sr1 O2 109.47(7) . 2_665 ?
O3 Sr1 O2 67.07(7) 13_566 15_556 ?
O3 Sr1 O2 109.47(7) 15_556 13_566 ?
O3 Sr1 O2 132.55(7) 14_456 2_665 ?
O3 Sr1 O2 109.47(7) 14_456 15_556 ?
O3 Sr1 O2 112.93(7) 15_556 2_665 ?
O3 Sr1 O2 47.46(7) 13_566 13_566 ?
O3 Sr1 O2 112.93(7) . 15_556 ?
O3 Sr1 O2 70.54(7) 13_566 2_665 ?
O3 Sr1 O2 70.53(7) . 14_456 ?
O3 Sr1 O2 112.94(7) 2_665 13_566 ?
O3 Sr1 O2 47.45(7) 14_456 14_456 ?
O3 Sr1 O2 67.07(7) 15_556 14_456 ?
O3 Sr1 O2 132.55(7) 2_665 14_456 ?
O3 Sr1 O2 70.53(7) 14_456 3_565 ?
O3 Sr1 O2 109.47(7) 2_665 3_565 ?
O3 Sr1 O3 180.0 3_565 15_556 ?
O3 Sr1 O3 113.52(8) 13_566 2_665 ?
O3 Sr1 O3 180.0 14_456 2_665 ?
O3 Sr1 O3 113.52(8) 15_556 2_665 ?
O3 Sr1 O3 113.52(8) 14_456 3_565 ?
O3 Sr1 O3 113.52(8) . 15_556 ?
O3 Sr1 O3 113.52(8) 3_565 13_566 ?
O3 Sr1 O3 180.0 . 13_566 ?
O3 Sr1 O3 66.48(8) 15_556 13_566 ?
O3 Sr1 O3 113.51(8) . 14_456 ?
O3 Sr1 O3 66.48(8) 14_456 15_556 ?
O3 Sr1 O3 66.48(8) 14_456 13_566 ?
O3 Sr1 O3 66.48(8) . 3_565 ?
O3 Sr1 O3 66.48(8) 3_565 2_665 ?
O3 Sr1 O3 66.48(8) . 2_665 ?
Sr1 Sc1 Sr1 180.0 1_554 . ?
Sr1 Sc1 Li2 63.19(15) 1_554 3_564 ?
Sr1 Sc1 Li2 116.81(15) . 3_564 ?
Sr1 Sc1 Li2 63.19(15) 1_554 1_554 ?
Sr1 Sc1 Li2 116.81(15) . 1_554 ?
Sr1 Sc1 Li2 116.81(15) 1_554 14_456 ?
Sr1 Sc1 Li2 63.19(15) . 13_566 ?
Sr1 Sc1 Li2 63.19(15) . 14_456 ?
Sr1 Sc1 Li2 116.81(15) 1_554 13_566 ?
O3 Sc1 Sr1 126.72(7) 3_565 1_554 ?
O3 Sc1 Sr1 53.28(7) 13_565 1_554 ?
O3 Sc1 Sr1 53.28(7) 15 1_554 ?
O3 Sc1 Sr1 53.28(7) 3_565 . ?
O3 Sc1 Sr1 53.28(7) . . ?
O3 Sc1 Sr1 126.72(7) . 1_554 ?
O3 Sc1 Sr1 126.72(7) 13_565 . ?
O3 Sc1 Sr1 53.28(7) 2_665 . ?
O3 Sc1 Sr1 126.72(7) 2_665 1_554 ?
O3 Sc1 Sr1 53.28(7) 14_455 1_554 ?
O3 Sc1 Sr1 126.72(7) 14_455 . ?
O3 Sc1 Sr1 126.72(7) 15 . ?
O3 Sc1 O3 87.93(10) 15 13_565 ?
O3 Sc1 O3 87.92(10) 14_455 15 ?
O3 Sc1 O3 92.08(10) . 14_455 ?
O3 Sc1 O3 92.08(10) . 15 ?
O3 Sc1 O3 180.00(10) . 13_565 ?
O3 Sc1 O3 87.92(10) . 2_665 ?
O3 Sc1 O3 92.08(10) 13_565 2_665 ?
O3 Sc1 O3 180.0 14_455 2_665 ?
O3 Sc1 O3 87.92(10) 3_565 . ?
O3 Sc1 O3 92.08(10) 3_565 13_565 ?
O3 Sc1 O3 92.08(10) 3_565 14_455 ?
O3 Sc1 O3 92.08(10) 15 2_665 ?
O3 Sc1 O3 87.92(10) 3_565 2_665 ?
O3 Sc1 O3 180.0 3_565 15 ?
O3 Sc1 O3 87.92(10) 14_455 13_565 ?
O3 Sc1 Li2 31.80(15) 14_455 3_564 ?
O3 Sc1 Li2 110.00(16) 14_455 13_566 ?
O3 Sc1 Li2 110.01(16) 2_665 1_554 ?
O3 Sc1 Li2 148.20(15) 3_565 1_554 ?
O3 Sc1 Li2 148.20(15) 2_665 3_564 ?
O3 Sc1 Li2 70.00(16) 2_665 13_566 ?
O3 Sc1 Li2 69.99(16) 13_565 3_564 ?
O3 Sc1 Li2 31.80(15) 15 1_554 ?
O3 Sc1 Li2 148.20(15) 13_565 14_456 ?
O3 Sc1 Li2 67.49(15) 3_565 3_564 ?
O3 Sc1 Li2 112.51(15) 2_665 14_456 ?
O3 Sc1 Li2 67.49(15) 14_455 14_456 ?
O3 Sc1 Li2 110.00(16) . 3_564 ?
O3 Sc1 Li2 112.51(15) 15 3_564 ?
O3 Sc1 Li2 110.00(16) 15 14_456 ?
O3 Sc1 Li2 112.51(15) . 13_566 ?
O3 Sc1 Li2 69.99(16) 3_565 14_456 ?
O3 Sc1 Li2 67.49(15) . 1_554 ?
O3 Sc1 Li2 31.80(15) 3_565 13_566 ?
O3 Sc1 Li2 69.99(16) 14_455 1_554 ?
O3 Sc1 Li2 112.51(15) 13_565 1_554 ?
O3 Sc1 Li2 67.49(15) 13_565 13_566 ?
O3 Sc1 Li2 31.80(15) . 14_456 ?
O3 Sc1 Li2 148.20(15) 15 13_566 ?
Li2 Sc1 Li2 78.77(18) 14_456 1_554 ?
Li2 Sc1 Li2 101.23(18) 3_564 1_554 ?
Li2 Sc1 Li2 78.77(18) 3_564 14_456 ?
Li2 Sc1 Li2 180.0 1_554 13_566 ?
Li2 Sc1 Li2 78.77(18) 3_564 13_566 ?
Li2 Sc1 Li2 101.23(18) 14_456 13_566 ?
B1 O1 B1 120.9(2) . 6_455 ?
B1 O1 Li1 86.0(11) . 8_554 ?
B1 O1 Li1 82.7(10) 6_455 . ?
B1 O1 Li1 135.0(11) . . ?
B1 O1 Li1 91.8(11) 6_455 8_554 ?
B1 O1 Li2 119.7(3) . . ?
B1 O1 Li2 119.4(3) 6_455 . ?
Li1 O1 Li1 134.5(15) 8_554 . ?
Li2 O1 Li1 52.8(11) . . ?
Li2 O1 Li1 93.7(11) . 8_554 ?
B1 O2 Sr1 143.1(2) . . ?
B1 O2 Li2 109.9(3) . 15_556 ?
B2 O2 Sr1 86.82(19) . . ?
B2 O2 B1 121.2(3) . . ?
B2 O2 Li2 104.7(3) . 15_556 ?
Li2 O2 Sr1 81.7(2) 15_556 . ?
Sc1 O3 Sr1 87.45(8) . . ?
B2 O3 Sr1 108.2(2) . . ?
B2 O3 Sc1 119.0(2) . . ?
B2 O3 Li1 76.6(10) . 14_456 ?
B2 O3 Li2 119.9(3) . 14_456 ?
Li1 O3 Sr1 140.1(10) 14_456 . ?
Li1 O3 Sc1 125.9(11) 14_456 . ?
Li1 O3 Li2 50.9(11) 14_456 14_456 ?
Li2 O3 Sr1 98.1(3) 14_456 . ?
Li2 O3 Sc1 115.1(2) 14_456 . ?
B1 O4 Li1 82.1(10) 8_554 1_554 ?
B1 O4 Li1 141.6(10) 8_554 14_456 ?
B1 O4 Li2 109.1(3) 8_554 1_554 ?
B2 O4 B1 118.9(3) . 8_554 ?
B2 O4 Li1 94.6(10) . 1_554 ?
B2 O4 Li1 73.4(10) . 14_456 ?
B2 O4 Li2 112.9(3) . 1_554 ?
Li1 O4 Li1 135.4(17) 14_456 1_554 ?
Li1 O4 Li2 96.4(10) 14_456 1_554 ?
Li2 O4 Li1 48.2(10) 1_554 1_554 ?
O1 B1 O1 111.0(3) . 8_554 ?
O1 B1 O2 110.2(3) 8_554 . ?
O1 B1 O2 109.6(3) . . ?
O1 B1 O4 110.8(3) 8_554 6_455 ?
O1 B1 O4 109.1(3) . 6_455 ?
O1 B1 Li1 58.2(9) 8_554 8_554 ?
O1 B1 Li1 51.2(8) 8_554 6_454 ?
O1 B1 Li1 55.1(9) . 8_554 ?
O1 B1 Li1 124.5(9) . 6_454 ?
O2 B1 O4 106.0(3) . 6_455 ?
O2 B1 Li1 112.7(9) . 8_554 ?
O2 B1 Li1 125.9(9) . 6_454 ?
O4 B1 Li1 59.7(8) 6_455 6_454 ?
O4 B1 Li1 141.1(9) 6_455 8_554 ?
Li1 B1 Li1 97.8(3) 8_554 6_454 ?
O2 B2 Sr1 68.55(18) . . ?
O2 B2 Li1 99.1(8) . 1_554 ?
O2 B2 Li1 148.5(10) . 14_456 ?
O3 B2 Sr1 48.95(17) . . ?
O3 B2 O2 117.3(3) . . ?
O3 B2 O4 121.8(3) . . ?
O3 B2 Li1 64.8(10) . 14_456 ?
O3 B2 Li1 114.6(8) . 1_554 ?
O4 B2 Sr1 170.5(2) . . ?
O4 B2 O2 120.8(3) . . ?
O4 B2 Li1 67.9(10) . 14_456 ?
O4 B2 Li1 53.6(8) . 1_554 ?
Li1 B2 Sr1 103.5(10) 14_456 . ?
Li1 B2 Sr1 129.3(8) 1_554 . ?
Li1 B2 Li1 108.3(6) 14_456 1_554 ?
O1 Li1 O1 76.7(13) 6_455 . ?
O1 Li1 O3 105.2(17) . 15_556 ?
O1 Li1 O3 174(2) 6_455 15_556 ?
O1 Li1 O4 125.6(18) . 15_556 ?
O1 Li1 O4 101.8(15) . 1_556 ?
O1 Li1 O4 110.6(17) 6_455 15_556 ?
O1 Li1 O4 75.2(13) 6_455 1_556 ?
O1 Li1 B1 37.0(7) 6_455 8 ?
O1 Li1 B1 90.2(13) . 8 ?
O1 Li1 B1 39.1(7) . 6_455 ?
O1 Li1 B1 38.9(7) 6_455 6_455 ?
O1 Li1 B2 132.5(16) . 1_556 ?
O1 Li1 B2 92.6(14) 6_455 1_556 ?
O1 Li1 B2 108.8(17) . 15_556 ?
O1 Li1 B2 146.5(19) 6_455 15_556 ?
O1 Li1 Li2 101.8(14) 6_455 15_557 ?
O1 Li1 Li2 43.0(8) 6_455 6_455 ?
O1 Li1 Li2 105.9(14) . 6_455 ?
O1 Li1 Li2 166.7(17) . 15_557 ?
O3 Li1 O4 98.7(15) 15_556 1_556 ?
O3 Li1 O4 73.2(12) 15_556 15_556 ?
O3 Li1 B1 143.9(19) 15_556 6_455 ?
O3 Li1 B1 136.9(17) 15_556 8 ?
O3 Li1 B2 81.9(12) 15_556 1_556 ?
O3 Li1 B2 38.6(7) 15_556 15_556 ?
O3 Li1 Li2 77.7(11) 15_556 15_557 ?
O3 Li1 Li2 139.7(17) 15_556 6_455 ?
O4 Li1 O4 132.5(18) 15_556 1_556 ?
O4 Li1 B1 95.2(14) 1_556 6_455 ?
O4 Li1 B1 38.2(6) 1_556 8 ?
O4 Li1 B1 128.9(17) 15_556 8 ?
O4 Li1 B1 119.0(16) 15_556 6_455 ?
O4 Li1 B2 31.8(5) 1_556 1_556 ?
O4 Li1 B2 38.7(7) 15_556 15_556 ?
O4 Li1 B2 101.6(14) 15_556 1_556 ?
O4 Li1 B2 132.3(17) 1_556 15_556 ?
O4 Li1 Li2 68.0(10) 15_556 6_455 ?
O4 Li1 Li2 90.4(12) 1_556 15_557 ?
O4 Li1 Li2 99.3(13) 1_556 6_455 ?
O4 Li1 Li2 42.2(7) 15_556 15_557 ?
B1 Li1 B1 64.7(9) 6_455 8 ?
B1 Li1 B2 59.3(8) 8 1_556 ?
B1 Li1 B2 123.5(15) 6_455 1_556 ?
B1 Li1 Li2 67.6(9) 8 6_455 ?
B1 Li1 Li2 96.4(12) 8 15_557 ?
B1 Li1 Li2 69.0(9) 6_455 6_455 ?
B1 Li1 Li2 135.4(14) 6_455 15_557 ?
B2 Li1 B1 161.0(18) 15_556 8 ?
B2 Li1 B1 131.4(17) 15_556 6_455 ?
B2 Li1 B2 105.0(14) 15_556 1_556 ?
B2 Li1 Li2 106.1(13) 15_556 6_455 ?
B2 Li1 Li2 95.3(12) 1_556 6_455 ?
B2 Li1 Li2 65.1(9) 15_556 15_557 ?
B2 Li1 Li2 60.4(8) 1_556 15_557 ?
Li2 Li1 O1 111.1(19) . 6_455 ?
Li2 Li1 O1 60.8(12) . . ?
Li2 Li1 O3 65.8(12) . 15_556 ?
Li2 Li1 O4 65.0(12) . 1_556 ?
Li2 Li1 O4 138(2) . 15_556 ?
Li2 Li1 B1 89.2(15) . 8 ?
Li2 Li1 B1 91.0(15) . 6_455 ?
Li2 Li1 B2 81.7(13) . 1_556 ?
Li2 Li1 B2 99.6(17) . 15_556 ?
Li2 Li1 Li2 130.6(17) . 15_557 ?
Li2 Li1 Li2 66.5(8) 6_455 15_557 ?
Li2 Li1 Li2 154.0(19) . 6_455 ?
Sc1 Li2 Sr1 56.10(13) 1_556 . ?
O1 Li2 Sr1 109.2(3) . . ?
O1 Li2 Sc1 139.3(4) . 1_556 ?
O1 Li2 O2 129.7(5) . 14_456 ?
O1 Li2 O3 107.2(4) . 15_556 ?
O1 Li2 O4 106.3(4) . 1_556 ?
O1 Li2 Li1 43.3(8) . 8_554 ?
O1 Li2 Li1 142.2(8) . 14_457 ?
O1 Li2 Li2 97.8(4) . 10_567 ?
O2 Li2 Sr1 60.1(2) 14_456 . ?
O2 Li2 Sc1 79.3(2) 14_456 1_556 ?
O2 Li2 Li1 71.0(7) 14_456 14_457 ?
O2 Li2 Li1 96.0(8) 14_456 8_554 ?
O2 Li2 Li2 77.1(3) 14_456 10_567 ?
O3 Li2 Sr1 47.62(19) 15_556 . ?
O3 Li2 Sc1 33.09(16) 15_556 1_556 ?
O3 Li2 O2 98.3(4) 15_556 14_456 ?
O3 Li2 O4 98.5(4) 15_556 1_556 ?
O3 Li2 Li1 98.6(7) 15_556 14_457 ?
O3 Li2 Li1 147.6(8) 15_556 8_554 ?
O3 Li2 Li2 150.1(5) 15_556 10_567 ?
O4 Li2 Sr1 136.7(4) 1_556 . ?
O4 Li2 Sc1 80.8(3) 1_556 1_556 ?
O4 Li2 O2 112.0(4) 1_556 14_456 ?
O4 Li2 Li1 41.4(7) 1_556 14_457 ?
O4 Li2 Li1 102.8(8) 1_556 8_554 ?
O4 Li2 Li2 58.0(3) 1_556 10_567 ?
Li1 Li2 Sr1 120.0(8) 8_554 . ?
Li1 Li2 Sr1 108.6(7) 14_457 . ?
Li1 Li2 Sr1 106.3(13) . . ?
Li1 Li2 Sc1 81.1(12) . 1_556 ?
Li1 Li2 Sc1 66.9(7) 14_457 1_556 ?
Li1 Li2 Sc1 175.0(8) 8_554 1_556 ?
Li1 Li2 O1 66.4(12) . . ?
Li1 Li2 O2 160.3(13) . 14_456 ?
Li1 Li2 O3 63.4(12) . 15_556 ?
Li1 Li2 O4 66.9(13) . 1_556 ?
Li1 Li2 Li1 113.5(8) 8_554 14_457 ?
Li1 Li2 Li1 103.3(9) . 14_457 ?
Li1 Li2 Li1 103.4(16) . 8_554 ?
Li1 Li2 Li2 61.7(8) 8_554 10_567 ?
Li1 Li2 Li2 51.8(7) 14_457 10_567 ?
Li1 Li2 Li2 114.8(13) . 10_567 ?
Li2 Li2 Sr1 137.2(4) 10_567 . ?
Li2 Li2 Sc1 118.4(4) 10_567 1_556 ?

loop_
_geom_bond_atom_site_label_1
_geom_bond_atom_site_label_2
_geom_bond_distance
_geom_bond_site_symmetry_2
_geom_bond_publ_flag
Sr1 O2 3.087(2) 3_565 ?
Sr1 O2 3.087(3) 13_566 ?
Sr1 O2 3.087(2) 15_556 ?
Sr1 O2 3.087(2) 14_456 ?
Sr1 O2 3.087(3) . ?
Sr1 O2 3.087(2) 2_665 ?
Sr1 O3 2.629(2) . ?
Sr1 O3 2.629(2) 3_565 ?
Sr1 O3 2.629(2) 14_456 ?
Sr1 O3 2.629(2) 2_665 ?
Sr1 O3 2.629(2) 15_556 ?
Sr1 O3 2.629(2) 13_566 ?
Sc1 O3 2.076(2) . ?
Sc1 O3 2.076(2) 3_565 ?
Sc1 O3 2.076(2) 13_565 ?
Sc1 O3 2.076(2) 15 ?
Sc1 O3 2.076(2) 2_665 ?
Sc1 O3 2.076(2) 14_455 ?
Sc1 Li2 3.443(9) 3_564 ?
Sc1 Li2 3.443(9) 1_554 ?
Sc1 Li2 3.443(9) 13_566 ?
Sc1 Li2 3.443(9) 14_456 ?
O1 B1 1.438(5) . ?
O1 B1 1.454(4) 6_455 ?
O1 Li1 1.96(4) . ?
O1 Li1 1.88(4) 8_554 ?
O1 Li2 1.868(8) . ?
O2 B1 1.496(4) . ?
O2 B2 1.382(5) . ?
O2 Li2 2.198(9) 15_556 ?
O3 B2 1.356(4) . ?
O3 Li1 1.96(4) 14_456 ?
O3 Li2 2.004(9) 14_456 ?
O4 B1 1.507(4) 8_554 ?
O4 B2 1.378(5) . ?
O4 Li1 2.04(3) 14_456 ?
O4 Li1 2.10(4) 1_554 ?
O4 Li2 2.072(9) 1_554 ?
B1 Li1 2.29(4) 8_554 ?
B1 Li1 2.41(4) 6_454 ?
B2 Li1 2.60(4) 1_554 ?
B2 Li1 2.11(4) 14_456 ?
Li1 Li2 2.73(4) 6_455 ?
Li1 Li2 1.70(4) . ?
Li1 Li2 3.06(4) 15_557 ?
Li2 Li2 3.191(17) 10_567 ?

loop_
_geom_torsion_atom_site_label_1
_geom_torsion_atom_site_label_2
_geom_torsion_atom_site_label_3
_geom_torsion_atom_site_label_4
_geom_torsion
_geom_torsion_site_symmetry_1
_geom_torsion_site_symmetry_2
_geom_torsion_site_symmetry_3
_geom_torsion_site_symmetry_4
_geom_torsion_publ_flag
Sr1 O2 B1 O1 16.6(5) . . . . ?
Sr1 O2 B1 O1 139.1(3) . . . 8_554 ?
Sr1 O2 B1 O4 -101.0(3) . . . 6_455 ?
Sr1 O2 B1 Li1 -164.8(10) . . . 6_454 ?
Sr1 O2 B1 Li1 76.1(10) . . . 8_554 ?
Sr1 O2 B2 O3 4.9(3) . . . . ?
Sr1 O2 B2 O4 -178.4(3) . . . . ?
Sr1 O2 B2 Li1 -80.7(19) . . . 14_456 ?
Sr1 O2 B2 Li1 128.8(8) . . . 1_554 ?
Sr1 O3 B2 O2 -6.0(4) . . . . ?
Sr1 O3 B2 O4 177.2(3) . . . . ?
Sr1 O3 B2 Li1 -121.7(9) . . . 1_554 ?
Sr1 O3 B2 Li1 138.7(11) . . . 14_456 ?
Sc1 O3 B2 Sr1 97.4(2) . . . . ?
Sc1 O3 B2 O2 91.3(3) . . . . ?
Sc1 O3 B2 O4 -85.4(4) . . . . ?
Sc1 O3 B2 Li1 -24.3(9) . . . 1_554 ?
Sc1 O3 B2 Li1 -123.9(11) . . . 14_456 ?
O1 Li1 Li2 Sr1 -164.4(13) 6_455 . . . ?
O1 Li1 Li2 Sr1 -104.3(6) . . . . ?
O1 Li1 Li2 Sc1 144.9(18) 6_455 . . 1_556 ?
O1 Li1 Li2 Sc1 -155.0(7) . . . 1_556 ?
O1 Li1 Li2 O1 -60.1(15) 6_455 . . . ?
O1 Li1 Li2 O2 -148(3) . . . 14_456 ?
O1 Li1 Li2 O2 152(2) 6_455 . . 14_456 ?
O1 Li1 Li2 O3 -125.5(10) . . . 15_556 ?
O1 Li1 Li2 O3 174(2) 6_455 . . 15_556 ?
O1 Li1 Li2 O4 61.2(15) 6_455 . . 1_556 ?
O1 Li1 Li2 O4 121.3(9) . . . 1_556 ?
O1 Li1 Li2 Li1 23.0(12) . . . 8_554 ?
O1 Li1 Li2 Li1 81(2) 6_455 . . 14_457 ?
O1 Li1 Li2 Li1 141.5(9) . . . 14_457 ?
O1 Li1 Li2 Li1 -37(3) 6_455 . . 8_554 ?
O1 Li1 Li2 Li2 87.7(9) . . . 10_567 ?
O1 Li1 Li2 Li2 28(2) 6_455 . . 10_567 ?
O3 Li1 Li2 Sr1 21.2(10) 15_556 . . . ?
O3 Li1 Li2 Sc1 -29.5(5) 15_556 . . 1_556 ?
O3 Li1 Li2 O1 125.5(10) 15_556 . . . ?
O3 Li1 Li2 O2 -23(4) 15_556 . . 14_456 ?
O3 Li1 Li2 O4 -113.2(10) 15_556 . . 1_556 ?
O3 Li1 Li2 Li1 -93.0(9) 15_556 . . 14_457 ?
O3 Li1 Li2 Li1 148.4(5) 15_556 . . 8_554 ?
O3 Li1 Li2 Li2 -146.8(7) 15_556 . . 10_567 ?
O4 Li1 Li2 Sr1 8(3) 15_556 . . . ?
O4 Li1 Li2 Sr1 134.4(5) 1_556 . . . ?
O4 Li1 Li2 Sc1 -43(3) 15_556 . . 1_556 ?
O4 Li1 Li2 Sc1 83.7(6) 1_556 . . 1_556 ?
O4 Li1 Li2 O1 112(3) 15_556 . . . ?
O4 Li1 Li2 O1 -121.3(9) 1_556 . . . ?
O4 Li1 Li2 O2 -36(6) 15_556 . . 14_456 ?
O4 Li1 Li2 O2 91(4) 1_556 . . 14_456 ?
O4 Li1 Li2 O3 113.2(10) 1_556 . . 15_556 ?
O4 Li1 Li2 O3 -13(2) 15_556 . . 15_556 ?
O4 Li1 Li2 O4 -127(3) 15_556 . . 1_556 ?
O4 Li1 Li2 Li1 -106(3) 15_556 . . 14_457 ?
O4 Li1 Li2 Li1 20.2(13) 1_556 . . 14_457 ?
O4 Li1 Li2 Li1 135.1(19) 15_556 . . 8_554 ?
O4 Li1 Li2 Li1 -98.4(14) 1_556 . . 8_554 ?
O4 Li1 Li2 Li2 -33.6(11) 1_556 . . 10_567 ?
O4 Li1 Li2 Li2 -160(2) 15_556 . . 10_567 ?
B1 O1 B1 O1 72.32(16) 6_455 . . 8_554 ?
B1 O1 B1 O2 -165.7(3) 6_455 . . . ?
B1 O1 B1 O4 -50.0(4) 6_455 . . 6_455 ?
B1 O1 B1 Li1 89.7(11) 6_455 . . 8_554 ?
B1 O1 B1 Li1 15.7(11) 6_455 . . 6_454 ?
B1 O1 Li2 Sr1 152.2(3) 6_455 . . . ?
B1 O1 Li2 Sr1 -26.2(5) . . . . ?
B1 O1 Li2 Sc1 -86.1(6) . . . 1_556 ?
B1 O1 Li2 Sc1 92.3(6) 6_455 . . 1_556 ?
B1 O1 Li2 O2 40.5(7) . . . 14_456 ?
B1 O1 Li2 O2 -141.1(4) 6_455 . . 14_456 ?
B1 O1 Li2 O3 -76.4(5) . . . 15_556 ?
B1 O1 Li2 O3 102.0(4) 6_455 . . 15_556 ?
B1 O1 Li2 O4 -2.6(6) 6_455 . . 1_556 ?
B1 O1 Li2 O4 179.0(3) . . . 1_556 ?
B1 O1 Li2 Li1 -94.1(11) 6_455 . . 8_554 ?
B1 O1 Li2 Li1 87.5(11) . . . 8_554 ?
B1 O1 Li2 Li1 -28.8(14) 6_455 . . 14_457 ?
B1 O1 Li2 Li1 152.8(12) . . . 14_457 ?
B1 O1 Li2 Li1 -126.1(13) . . . . ?
B1 O1 Li2 Li1 52.3(14) 6_455 . . . ?
B1 O1 Li2 Li2 -61.4(5) 6_455 . . 10_567 ?
B1 O1 Li2 Li2 120.2(4) . . . 10_567 ?
B1 O2 B2 Sr1 154.6(3) . . . . ?
B1 O2 B2 O3 159.5(3) . . . . ?
B1 O2 B2 O4 -23.8(5) . . . . ?
B1 O2 B2 Li1 -76.6(8) . . . 1_554 ?
B1 O2 B2 Li1 73.9(19) . . . 14_456 ?
B1 O4 B2 O2 5.6(5) 8_554 . . . ?
B1 O4 B2 O3 -177.8(3) 8_554 . . . ?
B1 O4 B2 Li1 -140.4(11) 8_554 . . 14_456 ?
B1 O4 B2 Li1 83.5(10) 8_554 . . 1_554 ?
B1 Li1 Li2 Sr1 -130.3(8) 6_455 . . . ?
B1 Li1 Li2 Sr1 165.1(6) 8 . . . ?
B1 Li1 Li2 Sc1 114.4(9) 8 . . 1_556 ?
B1 Li1 Li2 Sc1 179.0(11) 6_455 . . 1_556 ?
B1 Li1 Li2 O1 -26.0(5) 6_455 . . . ?
B1 Li1 Li2 O1 -90.7(10) 8 . . . ?
B1 Li1 Li2 O2 121(3) 8 . . 14_456 ?
B1 Li1 Li2 O2 -174(3) 6_455 . . 14_456 ?
B1 Li1 Li2 O3 143.9(14) 8 . . 15_556 ?
B1 Li1 Li2 O3 -151.5(15) 6_455 . . 15_556 ?
B1 Li1 Li2 O4 30.7(5) 8 . . 1_556 ?
B1 Li1 Li2 O4 95.3(11) 6_455 . . 1_556 ?
B1 Li1 Li2 Li1 -67.7(18) 8 . . 8_554 ?
B1 Li1 Li2 Li1 115.5(13) 6_455 . . 14_457 ?
B1 Li1 Li2 Li1 -3.1(17) 6_455 . . 8_554 ?
B1 Li1 Li2 Li1 50.8(16) 8 . . 14_457 ?
B1 Li1 Li2 Li2 -2.9(15) 8 . . 10_567 ?
B1 Li1 Li2 Li2 61.7(14) 6_455 . . 10_567 ?
B2 O2 B1 O1 -117.8(3) . . . . ?
B2 O2 B1 O1 4.6(4) . . . 8_554 ?
B2 O2 B1 O4 124.6(3) . . . 6_455 ?
B2 O2 B1 Li1 60.7(11) . . . 6_454 ?
B2 O2 B1 Li1 -58.4(10) . . . 8_554 ?
B2 Li1 Li2 Sr1 106.0(7) 1_556 . . . ?
B2 Li1 Li2 Sr1 2.0(16) 15_556 . . . ?
B2 Li1 Li2 Sc1 -48.7(11) 15_556 . . 1_556 ?
B2 Li1 Li2 Sc1 55.3(5) 1_556 . . 1_556 ?
B2 Li1 Li2 O1 106.3(14) 15_556 . . . ?
B2 Li1 Li2 O1 -149.7(11) 1_556 . . . ?
B2 Li1 Li2 O2 62(4) 1_556 . . 14_456 ?
B2 Li1 Li2 O2 -42(5) 15_556 . . 14_456 ?
B2 Li1 Li2 O3 -19.2(7) 15_556 . . 15_556 ?
B2 Li1 Li2 O3 84.8(8) 1_556 . . 15_556 ?
B2 Li1 Li2 O4 -132.4(16) 15_556 . . 1_556 ?
B2 Li1 Li2 O4 -28.4(3) 1_556 . . 1_556 ?
B2 Li1 Li2 Li1 -126.8(12) 1_556 . . 8_554 ?
B2 Li1 Li2 Li1 129.3(4) 15_556 . . 8_554 ?
B2 Li1 Li2 Li1 -112.2(10) 15_556 . . 14_457 ?
B2 Li1 Li2 Li1 -8.2(14) 1_556 . . 14_457 ?
B2 Li1 Li2 Li2 -62.0(11) 1_556 . . 10_567 ?
B2 Li1 Li2 Li2 -166.0(8) 15_556 . . 10_567 ?
Li1 O1 B1 O1 -174.9(15) . . . 8_554 ?
Li1 O1 B1 O1 -17.3(11) 8_554 . . 8_554 ?
Li1 O1 B1 O2 104.6(11) 8_554 . . . ?
Li1 O1 B1 O2 -52.9(15) . . . . ?
Li1 O1 B1 O4 62.8(15) . . . 6_455 ?
Li1 O1 B1 O4 -139.7(11) 8_554 . . 6_455 ?
Li1 O1 B1 Li1 128.6(7) . . . 6_454 ?
Li1 O1 B1 Li1 -157.5(10) . . . 8_554 ?
Li1 O1 B1 Li1 -73.9(9) 8_554 . . 6_454 ?
Li1 O1 Li2 Sr1 99.9(14) . . . . ?
Li1 O1 Li2 Sr1 -113.6(11) 8_554 . . . ?
Li1 O1 Li2 Sc1 -173.6(12) 8_554 . . 1_556 ?
Li1 O1 Li2 Sc1 39.9(14) . . . 1_556 ?
Li1 O1 Li2 O2 166.6(15) . . . 14_456 ?
Li1 O1 Li2 O2 -47.0(12) 8_554 . . 14_456 ?
Li1 O1 Li2 O3 -163.9(11) 8_554 . . 15_556 ?
Li1 O1 Li2 O3 49.6(13) . . . 15_556 ?
Li1 O1 Li2 O4 91.5(11) 8_554 . . 1_556 ?
Li1 O1 Li2 O4 -54.9(13) . . . 1_556 ?
Li1 O1 Li2 Li1 -146(2) . . . 8_554 ?
Li1 O1 Li2 Li1 65(2) 8_554 . . 14_457 ?
Li1 O1 Li2 Li1 -81.1(8) . . . 14_457 ?
Li1 O1 Li2 Li1 146(2) 8_554 . . . ?
Li1 O1 Li2 Li2 -113.8(14) . . . 10_567 ?
Li1 O1 Li2 Li2 32.7(12) 8_554 . . 10_567 ?
Li1 O3 B2 Sr1 -138.7(11) 14_456 . . . ?
Li1 O3 B2 O2 -144.8(11) 14_456 . . . ?
Li1 O3 B2 O4 38.5(11) 14_456 . . . ?
Li1 O3 B2 Li1 99.6(9) 14_456 . . 1_554 ?
Li1 O4 B2 O2 146.0(11) 14_456 . . . ?
Li1 O4 B2 O2 -77.9(10) 1_554 . . . ?
Li1 O4 B2 O3 -37.5(11) 14_456 . . . ?
Li1 O4 B2 O3 98.7(10) 1_554 . . . ?
Li1 O4 B2 Li1 -136.2(15) 14_456 . . 1_554 ?
Li1 O4 B2 Li1 136.2(15) 1_554 . . 14_456 ?
Li2 O1 B1 O1 -109.3(4) . . . 8_554 ?
Li2 O1 B1 O2 12.6(5) . . . . ?
Li2 O1 B1 O4 128.3(4) . . . 6_455 ?
Li2 O1 B1 Li1 -165.9(11) . . . 6_454 ?
Li2 O1 B1 Li1 -92.0(11) . . . 8_554 ?
Li2 O2 B1 O1 119.8(3) 15_556 . . . ?
Li2 O2 B1 O1 -117.8(3) 15_556 . . 8_554 ?
Li2 O2 B1 O4 2.2(4) 15_556 . . 6_455 ?
Li2 O2 B1 Li1 -61.7(11) 15_556 . . 6_454 ?
Li2 O2 B1 Li1 179.2(10) 15_556 . . 8_554 ?
Li2 O2 B2 Sr1 -80.6(2) 15_556 . . . ?
Li2 O2 B2 O3 -75.7(4) 15_556 . . . ?
Li2 O2 B2 O4 101.0(4) 15_556 . . . ?
Li2 O2 B2 Li1 -161.3(19) 15_556 . . 14_456 ?
Li2 O2 B2 Li1 48.2(8) 15_556 . . 1_554 ?
Li2 O3 B2 Sr1 -111.1(4) 14_456 . . . ?
Li2 O3 B2 O2 -117.1(4) 14_456 . . . ?
Li2 O3 B2 O4 66.1(5) 14_456 . . . ?
Li2 O3 B2 Li1 27.6(11) 14_456 . . 14_456 ?
Li2 O3 B2 Li1 127.2(9) 14_456 . . 1_554 ?
Li2 O4 B2 O2 -124.1(4) 1_554 . . . ?
Li2 O4 B2 O3 52.5(5) 1_554 . . . ?
Li2 O4 B2 Li1 -46.2(10) 1_554 . . 1_554 ?
Li2 O4 B2 Li1 90.0(11) 1_554 . . 14_456 ?
Li2 Li1 Li2 Sr1 -169(4) 6_455 . . . ?
Li2 Li1 Li2 Sr1 67(2) 15_557 . . . ?
Li2 Li1 Li2 Sc1 140(4) 6_455 . . 1_556 ?
Li2 Li1 Li2 Sc1 16.7(18) 15_557 . . 1_556 ?
Li2 Li1 Li2 O1 -65(4) 6_455 . . . ?
Li2 Li1 Li2 O1 172(2) 15_557 . . . ?
Li2 Li1 Li2 O2 147(2) 6_455 . . 14_456 ?
Li2 Li1 Li2 O2 24(5) 15_557 . . 14_456 ?
Li2 Li1 Li2 O3 46.2(16) 15_557 . . 15_556 ?
Li2 Li1 Li2 O3 170(5) 6_455 . . 15_556 ?
Li2 Li1 Li2 O4 -67.0(18) 15_557 . . 1_556 ?
Li2 Li1 Li2 O4 57(4) 6_455 . . 1_556 ?
Li2 Li1 Li2 Li1 -165.4(17) 15_557 . . 8_554 ?
Li2 Li1 Li2 Li1 -47(2) 15_557 . . 14_457 ?
Li2 Li1 Li2 Li1 -42(5) 6_455 . . 8_554 ?
Li2 Li1 Li2 Li1 77(5) 6_455 . . 14_457 ?
Li2 Li1 Li2 Li2 23(5) 6_455 . . 10_567 ?
Li2 Li1 Li2 Li2 -101(2) 15_557 . . 10_567 ?
